data_7024308
loop_
_publ_author_name
'Bailey, Philip J.'
'Collins, Anna'
'Haack, Peter'
'Parsons, Simon'
'Rahman, Mahmudur'
'Smith, Damian'
'White, Fraser J.'

_publ_section_title
;
 Palladium complexes of 6-aminofulvene-2-aldiminate (AFA) ligands.
;
_journal_issue 6
_journal_name_full 'Dalton transactions (Cambridge, England : 2003)'
_journal_page_first 1591
_journal_page_last 1597
_journal_paper_doi 10.1039/b914707a
_journal_volume 39
_journal_year 2010
_chemical_compound_source 'MM Rahman, reaction MMR908 '
_chemical_formula_moiety 'C27 H28 N4 Pd1'
_chemical_formula_sum 'C27 H28 N4 Pd'
_chemical_formula_weight 514.95
_space_group_IT_number 14
_symmetry_cell_setting monoclinic
_symmetry_space_group_name_Hall '-P 2yn'
_symmetry_space_group_name_H-M 'P 1 21/n 1'
_atom_sites_solution_hydrogens geom
_atom_sites_solution_primary direct
_audit_creation_date 07-03-11
_audit_creation_method CRYSTALS_ver_12.83
_cell_angle_alpha 90
_cell_angle_beta 94.160(2)
_cell_angle_gamma 90
_cell_formula_units_Z 4
_cell_length_a 10.5970(3)
_cell_length_b 16.3536(5)
_cell_length_c 13.4978(4)
_cell_measurement_reflns_used 4533
_cell_measurement_temperature 150
_cell_measurement_theta_max 30
_cell_measurement_theta_min 2
_cell_volume 2332.99(12)
_computing_cell_refinement 'SAINT (Siemens ,1995)'
_computing_data_collection 'SMART (Siemens, 1993)'
_computing_data_reduction 'SAINT (Siemens ,1995)'
_computing_molecular_graphics 'CAMERON (Watkin et al., 1996)'
_computing_publication_material 'CRYSTALS (Betteridge et al., 2003)'
_computing_structure_refinement 'CRYSTALS (Betteridge et al., 2003)'
_computing_structure_solution 'SIR92 (Altomare et al., 1994)'
_diffrn_ambient_temperature 150
_diffrn_measured_fraction_theta_full 0.997
_diffrn_measured_fraction_theta_max 0.924
_diffrn_measurement_device_type 'Bruker SMART'
_diffrn_measurement_method \w
_diffrn_radiation_monochromator graphite
_diffrn_radiation_type 'Mo K\a'
_diffrn_radiation_wavelength 0.71073
_diffrn_reflns_av_R_equivalents 0.053
_diffrn_reflns_limit_h_max 13
_diffrn_reflns_limit_h_min -14
_diffrn_reflns_limit_k_max 20
_diffrn_reflns_limit_k_min -21
_diffrn_reflns_limit_l_max 18
_diffrn_reflns_limit_l_min -18
_diffrn_reflns_number 19154
_diffrn_reflns_theta_full 27.924
_diffrn_reflns_theta_max 29.707
_diffrn_reflns_theta_min 1.959
_diffrn_standards_number 0
_exptl_absorpt_coefficient_mu 0.817
_exptl_absorpt_correction_T_max 0.96
_exptl_absorpt_correction_T_min 0.51
_exptl_absorpt_correction_type multi-scan
_exptl_absorpt_process_details 'SADABS (Siemens, 1996)'
_exptl_crystal_colour red
_exptl_crystal_density_diffrn 1.466
_exptl_crystal_description plate
_exptl_crystal_F_000 1056
_exptl_crystal_recrystallization_method
;
Slow diffusion of hexane (top layer) into CH2Cl2 solution (bottom layer).
;
_exptl_crystal_size_max 0.26
_exptl_crystal_size_mid 0.12
_exptl_crystal_size_min 0.05
_refine_diff_density_max 0.93
_refine_diff_density_min -0.88
_refine_ls_extinction_method None
_refine_ls_goodness_of_fit_ref 0.9009
_refine_ls_hydrogen_treatment mixed
_refine_ls_matrix_type full
_refine_ls_number_parameters 318
_refine_ls_number_reflns 6128
_refine_ls_number_restraints 27
_refine_ls_R_factor_all 0.0716
_refine_ls_R_factor_gt 0.0479
_refine_ls_shift/su_max 0.001081
_refine_ls_structure_factor_coef Fsqd
_refine_ls_weighting_details
;
Method= Modified Sheldrick
w=1/[\s^2^(F^2^) + ( 0.02P)^2^ + 0.00P]
,where P=(max(Fo^2^,0) + 2Fc^2^)/3
;
_refine_ls_weighting_scheme calc
_refine_ls_wR_factor_all 0.0995
_refine_ls_wR_factor_gt 0.0907
_refine_ls_wR_factor_ref 0.0995
_reflns_limit_h_max 14
_reflns_limit_h_min -14
_reflns_limit_k_max 21
_reflns_limit_k_min 0
_reflns_limit_l_max 18
_reflns_limit_l_min 0
_reflns_number_gt 4650
_reflns_number_total 6128
_reflns_threshold_expression I>2.0\s(I)
_oxford_refine_ls_scale 0.3374(2)
_oxford_structure_analysis_title 'pb7001 in P21/n solved sir92'
_cod_data_source_file b914707a.txt
_cod_data_source_block pb7001
_cod_depositor_comments
;
The following automatic conversions were performed:

'_symmetry_cell_setting' value 'Monoclinic' changed to 'monoclinic'
according to /home/saulius/struct/CIF-dictionaries/cif_core.dic
dictionary named 'cif_core.dic' version 2.4.2 from 2011-04-26.

Automatic conversion script
Id: cif_fix_values 1891 2012-01-12 08:04:46Z andrius 
;
_cod_original_sg_symbol_H-M 'P 1 21/n 1 '
_cod_original_formula_sum 'C27 H28 N4 Pd1'
_cod_database_code 7024308

loop_
_symmetry_equiv_pos_as_xyz
x,y,z
-x,-y,-z
-x+1/2,y+1/2,-z+1/2
x+1/2,-y+1/2,z+1/2

loop_
_atom_site_label
_atom_site_type_symbol
_atom_site_fract_x
_atom_site_fract_y
_atom_site_fract_z
_atom_site_U_iso_or_equiv
_atom_site_occupancy
_atom_site_adp_type
_atom_site_refinement_flags_posn
Pd1 Pd 0.51246(3) 0.324379(18) 0.22648(2) 0.0159 1.0000 Uani D
C1 C 0.6248(4) 0.3217(3) 0.1116(3) 0.0285 1.0000 Uani D
N11 N 0.6308(3) 0.24066(18) 0.2964(2) 0.0156 1.0000 Uani .
C21 C 0.6957(3) 0.2578(2) 0.3797(3) 0.0184 1.0000 Uani .
C31 C 0.6786(3) 0.3216(2) 0.4485(2) 0.0179 1.0000 Uani .
C41 C 0.7744(4) 0.3418(2) 0.5217(3) 0.0199 1.0000 Uani .
C51 C 0.7322(4) 0.4026(2) 0.5836(3) 0.0215 1.0000 Uani .
C61 C 0.6057(4) 0.4179(2) 0.5528(3) 0.0213 1.0000 Uani .
C71 C 0.5691(4) 0.3704(2) 0.4685(3) 0.0191 1.0000 Uani .
C81 C 0.4403(4) 0.3653(2) 0.4331(3) 0.0199 1.0000 Uani .
N91 N 0.3943(3) 0.33320(19) 0.3498(2) 0.0176 1.0000 Uani .
C101 C 0.6593(4) 0.1663(2) 0.2459(3) 0.0176 1.0000 Uani .
C111 C 0.7787(4) 0.1304(2) 0.2503(3) 0.0222 1.0000 Uani .
C121 C 0.7978(4) 0.0581(3) 0.1995(3) 0.0271 1.0000 Uani .
C131 C 0.7000(4) 0.0217(2) 0.1425(3) 0.0267 1.0000 Uani .
C141 C 0.5810(4) 0.0575(3) 0.1371(3) 0.0285 1.0000 Uani .
C151 C 0.5618(4) 0.1296(2) 0.1883(3) 0.0231 1.0000 Uani .
C161 C 0.2605(3) 0.3248(3) 0.3300(3) 0.0199 1.0000 Uani .
C171 C 0.1708(4) 0.3652(3) 0.3822(3) 0.0284 1.0000 Uani .
C181 C 0.0428(4) 0.3525(3) 0.3578(4) 0.0332 1.0000 Uani .
C191 C 0.0028(4) 0.3010(3) 0.2812(4) 0.0301 1.0000 Uani .
C201 C 0.0906(4) 0.2611(3) 0.2283(3) 0.0313 1.0000 Uani .
C211 C 0.2183(4) 0.2729(3) 0.2533(3) 0.0257 1.0000 Uani .
N12 N 0.4003(3) 0.4089(2) 0.1502(2) 0.0205 1.0000 Uani .
C22 C 0.3611(4) 0.4785(3) 0.1907(3) 0.0243 1.0000 Uani .
C32 C 0.2790(4) 0.5334(2) 0.1438(3) 0.0212 1.0000 Uani .
C42 C 0.2265(4) 0.5174(2) 0.0469(3) 0.0197 1.0000 Uani .
C52 C 0.2702(4) 0.4452(3) 0.0041(3) 0.0309 1.0000 Uani .
C62 C 0.3535(4) 0.3949(3) 0.0559(3) 0.0322 1.0000 Uani .
N72 N 0.1405(3) 0.5667(2) -0.0013(2) 0.0238 1.0000 Uani .
C82 C 0.1091(4) 0.6462(3) 0.0403(3) 0.0325 1.0000 Uani D
C92 C 0.0920(4) 0.5475(3) -0.1032(3) 0.0295 1.0000 Uani D
H1 H 0.7117(13) 0.3066(17) 0.136(2) 0.034(7) 1.0000 Uiso D
H2 H 0.624(3) 0.3771(8) 0.083(2) 0.034(7) 1.0000 Uiso D
H3 H 0.592(3) 0.2820(14) 0.0610(18) 0.034(7) 1.0000 Uiso D
H821 H 0.042(2) 0.672(2) -0.004(2) 0.057(7) 1.0000 Uiso D
H822 H 0.185(2) 0.681(2) 0.046(3) 0.057(7) 1.0000 Uiso D
H823 H 0.078(3) 0.637(2) 0.1067(12) 0.057(7) 1.0000 Uiso D
H921 H 0.020(2) 0.5851(17) -0.118(3) 0.054(7) 1.0000 Uiso D
H922 H 0.157(3) 0.557(2) -0.151(2) 0.054(7) 1.0000 Uiso D
H923 H 0.062(3) 0.4903(8) -0.108(3) 0.054(7) 1.0000 Uiso D
H21 H 0.7647 0.2222 0.3967 0.0222 1.0000 Uiso .
H41 H 0.8561 0.3176 0.5280 0.0237 1.0000 Uiso .
H51 H 0.7802 0.4286 0.6368 0.0254 1.0000 Uiso .
H61 H 0.5522 0.4549 0.5840 0.0256 1.0000 Uiso .
H81 H 0.3807 0.3878 0.4748 0.0239 1.0000 Uiso .
H111 H 0.8473 0.1554 0.2882 0.0268 1.0000 Uiso .
H121 H 0.8792 0.0335 0.2040 0.0331 1.0000 Uiso .
H131 H 0.7141 -0.0274 0.1074 0.0325 1.0000 Uiso .
H141 H 0.5128 0.0328 0.0985 0.0339 1.0000 Uiso .
H151 H 0.4804 0.1542 0.1838 0.0274 1.0000 Uiso .
H171 H 0.1971 0.4016 0.4346 0.0344 1.0000 Uiso .
H181 H -0.0179 0.3797 0.3945 0.0405 1.0000 Uiso .
H191 H -0.0850 0.2929 0.2649 0.0357 1.0000 Uiso .
H201 H 0.0637 0.2258 0.1749 0.0372 1.0000 Uiso .
H211 H 0.2785 0.2448 0.2171 0.0307 1.0000 Uiso .
H22 H 0.3926 0.4907 0.2568 0.0290 1.0000 Uiso .
H32 H 0.2576 0.5822 0.1768 0.0255 1.0000 Uiso .
H52 H 0.2410 0.4313 -0.0619 0.0364 1.0000 Uiso .
H62 H 0.3804 0.3471 0.0237 0.0380 1.0000 Uiso .

loop_
_atom_site_aniso_label
_atom_site_aniso_U_11
_atom_site_aniso_U_22
_atom_site_aniso_U_33
_atom_site_aniso_U_23
_atom_site_aniso_U_13
_atom_site_aniso_U_12
Pd1 0.01753(13) 0.01692(13) 0.01312(12) 0.00013(12) 0.00028(9) 0.00164(13)
C1 0.032(2) 0.034(2) 0.0195(18) 0.0074(19) 0.0025(17) 0.003(2)
N11 0.0172(15) 0.0147(15) 0.0150(14) -0.0006(12) 0.0024(12) 0.0019(12)
C21 0.0167(18) 0.0199(19) 0.0190(17) 0.0053(15) 0.0033(15) 0.0014(15)
C31 0.0203(17) 0.0189(18) 0.0143(15) 0.0037(15) -0.0009(14) 0.0002(16)
C41 0.0205(19) 0.021(2) 0.0173(17) 0.0016(14) -0.0020(15) -0.0026(15)
C51 0.027(2) 0.021(2) 0.0159(17) -0.0003(15) -0.0048(16) -0.0047(16)
C61 0.024(2) 0.023(2) 0.0177(17) -0.0034(15) 0.0010(16) 0.0000(16)
C71 0.0222(19) 0.0180(19) 0.0171(17) 0.0002(15) 0.0011(15) -0.0005(15)
C81 0.0205(19) 0.0192(19) 0.0201(18) -0.0020(15) 0.0021(15) 0.0010(15)
N91 0.0178(15) 0.0185(17) 0.0166(14) -0.0018(13) 0.0033(12) 0.0016(13)
C101 0.0228(18) 0.0160(18) 0.0144(15) -0.0006(14) 0.0033(14) 0.0015(15)
C111 0.0183(19) 0.025(2) 0.0241(19) -0.0022(16) 0.0039(16) -0.0019(16)
C121 0.024(2) 0.026(2) 0.033(2) -0.0005(18) 0.0113(18) 0.0044(17)
C131 0.040(2) 0.019(2) 0.0221(19) -0.0071(17) 0.0099(18) 0.0007(18)
C141 0.034(2) 0.028(2) 0.023(2) -0.0064(17) -0.0032(18) 0.0019(19)
C151 0.025(2) 0.024(2) 0.0198(18) -0.0029(16) -0.0036(16) 0.0048(17)
C161 0.0199(18) 0.0210(18) 0.0189(17) 0.0028(17) 0.0026(14) -0.0005(17)
C171 0.025(2) 0.027(2) 0.035(2) -0.0085(19) 0.0080(19) -0.0019(18)
C181 0.022(2) 0.028(2) 0.050(3) 0.001(2) 0.012(2) 0.0014(18)
C191 0.016(2) 0.026(2) 0.048(3) 0.010(2) -0.0045(19) -0.0027(16)
C201 0.022(2) 0.031(2) 0.040(3) -0.004(2) -0.0045(19) -0.0031(18)
C211 0.019(2) 0.030(2) 0.027(2) -0.0061(18) -0.0002(17) 0.0036(17)
N12 0.0253(17) 0.0197(17) 0.0162(15) 0.0002(13) -0.0008(13) 0.0006(14)
C22 0.032(2) 0.026(2) 0.0149(17) -0.0034(16) -0.0015(16) -0.0016(18)
C32 0.027(2) 0.0180(19) 0.0191(18) -0.0020(15) 0.0023(16) 0.0013(16)
C42 0.026(2) 0.0163(18) 0.0174(17) 0.0012(15) 0.0023(15) 0.0017(16)
C52 0.045(3) 0.027(2) 0.0183(19) -0.0056(17) -0.0101(19) 0.009(2)
C62 0.043(3) 0.025(2) 0.027(2) -0.0086(18) -0.008(2) 0.013(2)
N72 0.0251(18) 0.0240(18) 0.0218(16) 0.0032(14) -0.0005(14) 0.0071(15)
C82 0.036(3) 0.029(2) 0.032(2) 0.0018(19) 0.002(2) 0.014(2)
C92 0.032(2) 0.030(2) 0.025(2) 0.0014(18) -0.0086(19) 0.0041(19)

loop_
_atom_type_symbol
_atom_type_scat_dispersion_real
_atom_type_scat_dispersion_imag
_atom_type_scat_Cromer_Mann_a1
_atom_type_scat_Cromer_Mann_b1
_atom_type_scat_Cromer_Mann_a2
_atom_type_scat_Cromer_Mann_b2
_atom_type_scat_Cromer_Mann_a3
_atom_type_scat_Cromer_Mann_b3
_atom_type_scat_Cromer_Mann_a4
_atom_type_scat_Cromer_Mann_b4
_atom_type_scat_Cromer_Mann_c
_atom_type_scat_source
C 0.0033 0.0016 2.3100 20.8439 1.0200 10.2075 1.5886 0.5687 0.8650 51.6512 0.2156 'International Tables Vol C 4.2.6.8 and 6.1.1.4'
H 0.0000 0.0000 0.4930 10.5109 0.3229 26.1257 0.1402 3.1424 0.0408 57.7998 0.0030 'International Tables Vol C 4.2.6.8 and 6.1.1.4'
N 0.0061 0.0033 12.2126 0.0057 3.1322 9.8933 2.0125 28.9975 1.1663 0.5826 -11.5290 'International Tables Vol C 4.2.6.8 and 6.1.1.4'
Pd -0.9988 1.0072 19.3319 0.6987 15.5017 7.9893 5.2954 25.2052 0.6058 76.8986 5.2659 'International Tables Vol C 4.2.6.8 and 6.1.1.4'

loop_
_geom_angle_atom_site_label_1
_geom_angle_atom_site_label_2
_geom_angle_atom_site_label_3
_geom_angle
_geom_angle_publ_flag
C1 Pd1 N11 87.91(15) yes
C1 Pd1 N91 177.38(16) yes
N11 Pd1 N91 93.42(11) yes
C1 Pd1 N12 88.95(15) yes
N11 Pd1 N12 176.85(12) yes
N91 Pd1 N12 89.70(12) yes
Pd1 C1 H1 109.8(19) no
Pd1 C1 H2 106.8(20) no
H1 C1 H2 109.98(10) no
Pd1 C1 H3 110(2) no
H1 C1 H3 110.02(10) no
H2 C1 H3 109.97(10) no
Pd1 N11 C21 121.4(3) yes
Pd1 N11 C101 119.5(2) yes
C21 N11 C101 118.3(3) yes
N11 C21 C31 129.7(3) yes
N11 C21 H21 115.2 no
C31 C21 H21 115.2 no
C21 C31 C41 120.9(3) yes
C21 C31 C71 132.0(3) yes
C41 C31 C71 106.7(3) yes
C31 C41 C51 110.0(3) yes
C31 C41 H41 125.0 no
C51 C41 H41 125.0 no
C41 C51 C61 107.0(3) yes
C41 C51 H51 126.5 no
C61 C51 H51 126.5 no
C51 C61 C71 110.1(3) yes
C51 C61 H61 124.9 no
C71 C61 H61 124.9 no
C31 C71 C61 106.1(3) yes
C31 C71 C81 132.0(3) yes
C61 C71 C81 120.5(4) yes
C71 C81 N91 127.4(4) yes
C71 C81 H81 116.3 no
N91 C81 H81 116.3 no
Pd1 N91 C81 119.4(3) yes
Pd1 N91 C161 118.2(2) yes
C81 N91 C161 120.3(3) yes
N11 C101 C111 124.0(3) yes
N11 C101 C151 117.3(3) yes
C111 C101 C151 118.7(3) yes
C101 C111 C121 120.2(4) yes
C101 C111 H111 119.9 no
C121 C111 H111 119.9 no
C111 C121 C131 120.9(4) yes
C111 C121 H121 119.6 no
C131 C121 H121 119.6 no
C121 C131 C141 119.3(4) yes
C121 C131 H131 120.3 no
C141 C131 H131 120.4 no
C131 C141 C151 119.8(4) yes
C131 C141 H141 120.1 no
C151 C141 H141 120.1 no
C141 C151 C101 121.2(4) yes
C141 C151 H151 119.4 no
C101 C151 H151 119.4 no
N91 C161 C171 124.4(4) yes
N91 C161 C211 117.3(3) yes
C171 C161 C211 118.3(4) yes
C161 C171 C181 120.1(4) yes
C161 C171 H171 119.9 no
C181 C171 H171 120.0 no
C171 C181 C191 120.8(4) yes
C171 C181 H181 119.6 no
C191 C181 H181 119.6 no
C181 C191 C201 119.8(4) yes
C181 C191 H191 120.1 no
C201 C191 H191 120.1 no
C191 C201 C211 119.5(4) yes
C191 C201 H201 120.2 no
C211 C201 H201 120.3 no
C161 C211 C201 121.6(4) yes
C161 C211 H211 119.2 no
C201 C211 H211 119.2 no
Pd1 N12 C22 123.5(3) yes
Pd1 N12 C62 121.3(3) yes
C22 N12 C62 115.1(3) yes
N12 C22 C32 124.9(3) yes
N12 C22 H22 117.6 no
C32 C22 H22 117.6 no
C22 C32 C42 120.1(4) yes
C22 C32 H32 119.9 no
C42 C32 H32 119.9 no
C32 C42 C52 114.6(3) yes
C32 C42 N72 123.0(4) yes
C52 C42 N72 122.3(3) yes
C42 C52 C62 121.1(4) yes
C42 C52 H52 119.4 no
C62 C52 H52 119.5 no
C52 C62 N12 124.2(4) yes
C52 C62 H62 117.9 no
N12 C62 H62 117.9 no
C42 N72 C82 120.7(3) yes
C42 N72 C92 120.2(3) yes
C82 N72 C92 118.4(3) yes
N72 C82 H821 108(2) no
N72 C82 H822 110(2) no
H821 C82 H822 109.98(10) no
N72 C82 H823 109(2) no
H821 C82 H823 110.01(10) no
H822 C82 H823 109.97(10) no
N72 C92 H921 105(2) no
N72 C92 H922 111(2) no
H921 C92 H922 109.98(10) no
N72 C92 H923 110(2) no
H921 C92 H923 110.01(10) no
H922 C92 H923 109.97(10) no

loop_
_geom_bond_atom_site_label_1
_geom_bond_atom_site_label_2
_geom_bond_distance
_geom_bond_publ_flag
Pd1 C1 2.022(4) yes
Pd1 N11 2.041(3) yes
Pd1 N91 2.160(3) yes
Pd1 N12 2.051(3) yes
C1 H1 0.986(7) no
C1 H2 0.985(7) no
C1 H3 0.988(7) no
N11 C21 1.305(4) yes
N11 C101 1.436(4) yes
C21 C31 1.417(5) yes
C21 H21 0.950 no
C31 C41 1.404(5) yes
C31 C71 1.449(5) yes
C41 C51 1.393(5) yes
C41 H41 0.950 no
C51 C61 1.397(5) yes
C51 H51 0.950 no
C61 C71 1.408(5) yes
C61 H61 0.950 no
C71 C81 1.416(5) yes
C81 N91 1.303(4) yes
C81 H81 0.950 no
N91 C161 1.430(5) yes
C101 C111 1.393(5) yes
C101 C151 1.383(5) yes
C111 C121 1.388(5) yes
C111 H111 0.950 no
C121 C131 1.380(6) yes
C121 H121 0.950 no
C131 C141 1.389(6) yes
C131 H131 0.950 no
C141 C151 1.389(5) yes
C141 H141 0.950 no
C151 H151 0.950 no
C161 C171 1.391(5) yes
C161 C211 1.388(5) yes
C171 C181 1.387(6) yes
C171 H171 0.950 no
C181 C191 1.378(6) yes
C181 H181 0.950 no
C191 C201 1.376(6) yes
C191 H191 0.950 no
C201 C211 1.385(5) yes
C201 H201 0.950 no
C211 H211 0.950 no
N12 C22 1.342(5) yes
N12 C62 1.351(5) yes
C22 C32 1.372(5) yes
C22 H22 0.950 no
C32 C42 1.408(5) yes
C32 H32 0.950 no
C42 C52 1.408(5) yes
C42 N72 1.348(5) yes
C52 C62 1.361(6) yes
C52 H52 0.950 no
C62 H62 0.950 no
N72 C82 1.463(5) yes
N72 C92 1.468(5) yes
C82 H821 0.987(7) no
C82 H822 0.988(7) no
C82 H823 0.987(7) no
C92 H921 0.986(7) no
C92 H922 0.987(7) no
C92 H923 0.987(7) no
